data_2206174
loop_
_publ_author_name
'K. Ravikumar'
'B. Sridhar'
'M. Mahesh'
'V. V. Narayana Reddy'

_publ_section_title
<i>N</i>-{3-(4-Methylphenyl)-6-[(<i>Z</i>)-(4-methylphenyl)methylidene]-2-phenyl-2-azabicyclo[2.2.2]oct-5-ylidene}aniline
_journal_issue 7
_journal_name_full 'Acta Crystallographica Section E'
_journal_page_first o2277
_journal_page_last o2279
_journal_paper_doi 10.1107/S1600536805019471
_journal_volume 61
_journal_year 2005
_chemical_formula_iupac 'C34 H32 N2'
_chemical_formula_moiety 'C34 H32 N2'
_chemical_formula_sum 'C34 H32 N2'
_chemical_formula_weight 468.62
_chemical_name_systematic
;
N-{3-(4-methylphenyl)-6-[(Z)-(4-methylphenyl)methylidene]-2-phenyl-
2-azabicyclo[2.2.2]oct-5-ylidene}aniline
;
_space_group_IT_number 14
_symmetry_cell_setting monoclinic
_symmetry_space_group_name_Hall '-P 2yn'
_symmetry_space_group_name_H-M 'P 1 21/n 1'
_atom_sites_solution_hydrogens geom
_atom_sites_solution_primary direct
_atom_sites_solution_secondary difmap
_audit_creation_method SHELXL97
_cell_angle_alpha 90.00
_cell_angle_beta 91.0800(10)
_cell_angle_gamma 90.00
_cell_formula_units_Z 4
_cell_length_a 14.1805(8)
_cell_length_b 10.1822(5)
_cell_length_c 18.3636(10)
_cell_measurement_reflns_used 6129
_cell_measurement_temperature 273(2)
_cell_measurement_theta_max 24.24
_cell_measurement_theta_min 2.22
_cell_volume 2651.0(2)
_computing_cell_refinement 'SAINT (Bruker, 2001)'
_computing_data_collection 'SMART (Bruker, 2001)'
_computing_data_reduction SAINT
_computing_molecular_graphics 'PLATON (Spek, 2003)'
_computing_publication_material SHELXL97
_computing_structure_refinement 'SHELXL97 (Sheldrick, 1997)'
_computing_structure_solution 'SHELXS97 (Sheldrick, 1997)'
_diffrn_ambient_temperature 273(2)
_diffrn_measured_fraction_theta_full 1.000
_diffrn_measured_fraction_theta_max 1.000
_diffrn_measurement_device 'Bruker SMART APEX CCD area-detector'
_diffrn_measurement_device_type 'Bruker SMART APEX CCD area-detector'
_diffrn_measurement_method \w
_diffrn_radiation_monochromator graphite
_diffrn_radiation_source 'fine-focus sealed tube'
_diffrn_radiation_type MoK\a
_diffrn_radiation_wavelength 0.71073
_diffrn_reflns_av_R_equivalents 0.0194
_diffrn_reflns_av_sigmaI/netI 0.0171
_diffrn_reflns_limit_h_max 16
_diffrn_reflns_limit_h_min -16
_diffrn_reflns_limit_k_max 12
_diffrn_reflns_limit_k_min -12
_diffrn_reflns_limit_l_max 21
_diffrn_reflns_limit_l_min -21
_diffrn_reflns_number 18613
_diffrn_reflns_theta_full 25.00
_diffrn_reflns_theta_max 25.00
_diffrn_reflns_theta_min 1.80
_diffrn_standards_number 0
_exptl_absorpt_coefficient_mu 0.068
_exptl_absorpt_correction_type none
_exptl_crystal_colour colourless
_exptl_crystal_density_diffrn 1.174
_exptl_crystal_density_method 'not measured'
_exptl_crystal_description block
_exptl_crystal_F_000 1000
_exptl_crystal_size_max 0.20
_exptl_crystal_size_mid 0.15
_exptl_crystal_size_min 0.10
_refine_diff_density_max 0.146
_refine_diff_density_min -0.140
_refine_ls_extinction_method none
_refine_ls_goodness_of_fit_ref 1.032
_refine_ls_hydrogen_treatment constr
_refine_ls_matrix_type full
_refine_ls_number_parameters 357
_refine_ls_number_reflns 4659
_refine_ls_number_restraints 0
_refine_ls_restrained_S_all 1.032
_refine_ls_R_factor_all 0.0558
_refine_ls_R_factor_gt 0.0427
_refine_ls_shift/su_max 0.000
_refine_ls_shift/su_mean 0.000
_refine_ls_structure_factor_coef Fsqd
_refine_ls_weighting_details 'calc w = 1/[\s^2^(Fo^2^)+(0.0649P)^2^+0.3061P] where P = (Fo^2^+2Fc^2^)/3'
_refine_ls_weighting_scheme calc
_refine_ls_wR_factor_gt 0.1158
_refine_ls_wR_factor_ref 0.1274
_reflns_number_gt 3617
_reflns_number_total 4659
_reflns_threshold_expression I>2\s(I)
_cod_data_source_file cv6534.cif
_cod_data_source_block I
_cod_original_sg_symbol_H-M 'P 21/n'
_cod_database_code 2206174
_cod_database_fobs_code 2206174

loop_
_symmetry_equiv_pos_as_xyz
'x, y, z'
'-x+1/2, y+1/2, -z+1/2'
'-x, -y, -z'
'x-1/2, -y-1/2, z-1/2'

loop_
_atom_site_label
_atom_site_fract_x
_atom_site_fract_y
_atom_site_fract_z
_atom_site_U_iso_or_equiv
_atom_site_adp_type
_atom_site_calc_flag
_atom_site_refinement_flags
_atom_site_occupancy
_atom_site_type_symbol
C1 0.71505(12) 0.38772(17) 0.40618(8) 0.0734(5) Uani d . 1 C
H1 0.7604 0.3263 0.4284 0.071(4) Uiso calc R 1 H
C3 0.66310(10) 0.48530(14) 0.28981(7) 0.0579(4) Uani d . 1 C
H3 0.6976 0.5588 0.2684 0.056(4) Uiso calc R 1 H
C4 0.59598(11) 0.54247(15) 0.34694(8) 0.0651(4) Uani d . 1 C
H4 0.5499 0.6014 0.3236 0.071(4) Uiso calc R 1 H
C5 0.54673(12) 0.42925(15) 0.38259(7) 0.0665(4) Uani d . 1 C
C6 0.61605(12) 0.33703(16) 0.41473(7) 0.0689(4) Uani d . 1 C
C7 0.72396(15) 0.52217(19) 0.44225(9) 0.0923(6) Uani d . 1 C
H7A 0.7877 0.5552 0.4374 0.092(5) Uiso calc R 1 H
H7B 0.7105 0.5152 0.4937 0.100(6) Uiso calc R 1 H
C8 0.65378(15) 0.61628(19) 0.40515(10) 0.0895(6) Uani d . 1 C
H8A 0.6120 0.6528 0.4411 0.105(6) Uiso calc R 1 H
H8B 0.6876 0.6881 0.3828 0.089(5) Uiso calc R 1 H
C9 0.82342(10) 0.39463(13) 0.30092(8) 0.0631(4) Uani d . 1 C
C10 0.90187(13) 0.36186(16) 0.34405(11) 0.0810(5) Uani d . 1 C
H10 0.8946 0.3441 0.3933 0.088(6) Uiso calc R 1 H
C11 0.99038(14) 0.35556(19) 0.31406(15) 0.0991(7) Uani d . 1 C
H11 1.0418 0.3332 0.3437 0.114(7) Uiso calc R 1 H
C12 1.00428(15) 0.3812(2) 0.24244(15) 0.1028(7) Uani d . 1 C
H12 1.0643 0.3766 0.2231 0.118(7) Uiso calc R 1 H
C13 0.92841(13) 0.4138(2) 0.19973(12) 0.0933(6) Uani d . 1 C
H13 0.9370 0.4322 0.1507 0.124(8) Uiso calc R 1 H
C14 0.83960(12) 0.42003(16) 0.22766(9) 0.0733(4) Uani d . 1 C
H14 0.7890 0.4417 0.1970 0.070(4) Uiso calc R 1 H
C15 0.60893(9) 0.41726(13) 0.22888(7) 0.0540(3) Uani d . 1 C
C16 0.55872(11) 0.49098(16) 0.17852(8) 0.0710(4) Uani d . 1 C
H16 0.5603 0.5821 0.1817 0.089(5) Uiso calc R 1 H
C17 0.50637(12) 0.4323(2) 0.12367(9) 0.0823(5) Uani d . 1 C
H17 0.4728 0.4846 0.0907 0.098(6) Uiso calc R 1 H
C18 0.50268(11) 0.2980(2) 0.11656(8) 0.0766(5) Uani d . 1 C
C19 0.55261(12) 0.22529(18) 0.16675(9) 0.0798(5) Uani d . 1 C
H19 0.5514 0.1342 0.1634 0.096(6) Uiso calc R 1 H
C20 0.60472(11) 0.28331(15) 0.22220(8) 0.0687(4) Uani d . 1 C
H20 0.6374 0.2308 0.2555 0.072(4) Uiso calc R 1 H
C21 0.39163(12) 0.48831(17) 0.34999(9) 0.0724(4) Uani d . 1 C
C22 0.36100(18) 0.6039(2) 0.37983(12) 0.1000(6) Uani d . 1 C
H22 0.3895 0.6357 0.4223 0.113(7) Uiso calc R 1 H
C23 0.2883(2) 0.6730(3) 0.34709(19) 0.1251(9) Uani d . 1 C
H23 0.2681 0.7518 0.3671 0.153(10) Uiso calc R 1 H
C24 0.2460(2) 0.6256(3) 0.2854(2) 0.1343(10) Uani d . 1 C
H24 0.1944 0.6691 0.2648 0.173(12) Uiso calc R 1 H
C25 0.27950(19) 0.5143(3) 0.25392(17) 0.1282(9) Uani d . 1 C
H25 0.2532 0.4852 0.2100 0.164(11) Uiso calc R 1 H
C26 0.35083(15) 0.4457(2) 0.28599(11) 0.0962(6) Uani d . 1 C
H26 0.3723 0.3690 0.2644 0.121(7) Uiso calc R 1 H
C27 0.58946(12) 0.22512(16) 0.44637(7) 0.0700(4) Uani d . 1 C
H27 0.5245 0.2141 0.4491 0.065(4) Uiso calc R 1 H
C28 0.64467(11) 0.11731(15) 0.47740(7) 0.0661(4) Uani d . 1 C
C29 0.60943(12) 0.04931(18) 0.53685(9) 0.0748(4) Uani d . 1 C
H29 0.5524 0.0756 0.5564 0.093(6) Uiso calc R 1 H
C30 0.65659(12) -0.05543(18) 0.56735(9) 0.0792(5) Uani d . 1 C
H30 0.6315 -0.0973 0.6076 0.084(5) Uiso calc R 1 H
C31 0.74014(13) -0.09967(17) 0.53953(9) 0.0773(5) Uani d . 1 C
C32 0.77434(14) -0.0349(2) 0.47935(10) 0.0858(5) Uani d . 1 C
H32 0.8302 -0.0636 0.4589 0.090(6) Uiso calc R 1 H
C33 0.72795(13) 0.07119(18) 0.44891(9) 0.0777(5) Uani d . 1 C
H33 0.7531 0.1125 0.4085 0.089(5) Uiso calc R 1 H
C34 0.79197(18) -0.2143(2) 0.57324(14) 0.1087(7) Uani d . 1 C
H34A 0.8396 -0.2442 0.5407 0.148(10) Uiso calc R 1 H
H34B 0.7483 -0.2844 0.5820 0.179(12) Uiso calc R 1 H
H34C 0.8210 -0.1875 0.6185 0.162(11) Uiso calc R 1 H
C35 0.44783(17) 0.2326(3) 0.05490(13) 0.1189(8) Uani d . 1 C
H35A 0.4858 0.2301 0.0122 0.193(13) Uiso calc R 1 H
H35B 0.3913 0.2815 0.0446 0.173(12) Uiso calc R 1 H
H35C 0.4316 0.1446 0.0688 0.210(17) Uiso calc R 1 H
N2 0.73230(8) 0.40051(12) 0.32742(6) 0.0629(3) Uani d . 1 N
N3 0.45867(11) 0.40624(14) 0.38483(7) 0.0797(4) Uani d . 1 N

loop_
_atom_site_aniso_label
_atom_site_aniso_U_11
_atom_site_aniso_U_22
_atom_site_aniso_U_33
_atom_site_aniso_U_12
_atom_site_aniso_U_13
_atom_site_aniso_U_23
C1 0.0849(11) 0.0818(11) 0.0528(8) -0.0278(9) -0.0132(7) 0.0146(7)
C3 0.0686(8) 0.0531(8) 0.0522(8) -0.0080(6) 0.0026(6) 0.0070(6)
C4 0.0809(10) 0.0593(8) 0.0553(8) -0.0107(8) 0.0074(7) -0.0026(7)
C5 0.0833(11) 0.0715(10) 0.0448(7) -0.0189(8) 0.0029(7) -0.0013(7)
C6 0.0850(10) 0.0774(10) 0.0441(7) -0.0252(8) -0.0051(7) 0.0064(7)
C7 0.1166(15) 0.1046(14) 0.0552(9) -0.0513(12) -0.0074(9) -0.0016(9)
C8 0.1159(15) 0.0820(12) 0.0711(11) -0.0306(11) 0.0104(11) -0.0175(9)
C9 0.0675(9) 0.0499(8) 0.0714(9) -0.0096(7) -0.0100(7) 0.0051(7)
C10 0.0787(11) 0.0685(10) 0.0948(13) -0.0097(8) -0.0202(9) 0.0200(9)
C11 0.0738(12) 0.0763(12) 0.146(2) 0.0026(9) -0.0267(13) 0.0174(12)
C12 0.0712(13) 0.0964(14) 0.141(2) 0.0080(10) 0.0126(13) 0.0024(14)
C13 0.0748(12) 0.1072(15) 0.0983(14) 0.0059(10) 0.0137(10) -0.0013(11)
C14 0.0686(10) 0.0804(11) 0.0708(10) 0.0022(8) -0.0008(8) 0.0032(8)
C15 0.0593(8) 0.0553(8) 0.0475(7) 0.0035(6) 0.0035(6) 0.0042(6)
C16 0.0874(11) 0.0658(10) 0.0598(9) 0.0124(8) -0.0015(8) 0.0074(7)
C17 0.0844(11) 0.1038(14) 0.0584(9) 0.0213(10) -0.0123(8) 0.0080(9)
C18 0.0645(9) 0.1054(14) 0.0598(9) 0.0044(9) -0.0044(7) -0.0124(9)
C19 0.0863(11) 0.0686(11) 0.0841(11) 0.0009(8) -0.0117(9) -0.0154(9)
C20 0.0780(10) 0.0582(9) 0.0691(9) 0.0066(7) -0.0156(8) 0.0016(7)
C21 0.0765(10) 0.0773(11) 0.0639(9) -0.0156(8) 0.0099(8) 0.0072(8)
C22 0.1258(17) 0.0968(15) 0.0784(12) -0.0113(13) 0.0287(12) -0.0152(11)
C23 0.122(2) 0.0964(17) 0.158(2) 0.0202(16) 0.0497(19) 0.0005(17)
C24 0.1055(19) 0.108(2) 0.189(3) 0.0154(15) -0.0125(19) 0.021(2)
C25 0.138(2) 0.0979(17) 0.147(2) 0.0088(15) -0.0525(18) 0.0029(16)
C26 0.1128(15) 0.0790(12) 0.0960(14) 0.0035(11) -0.0224(12) -0.0080(11)
C27 0.0784(10) 0.0813(11) 0.0502(8) -0.0228(8) -0.0017(7) 0.0057(7)
C28 0.0726(9) 0.0760(10) 0.0497(8) -0.0229(8) -0.0022(7) 0.0016(7)
C29 0.0715(10) 0.0875(11) 0.0656(9) -0.0134(9) 0.0037(8) 0.0165(8)
C30 0.0816(11) 0.0902(12) 0.0656(10) -0.0198(10) -0.0028(8) 0.0183(9)
C31 0.0827(11) 0.0774(11) 0.0714(10) -0.0136(9) -0.0098(9) -0.0033(8)
C32 0.0819(12) 0.0943(13) 0.0813(12) -0.0099(10) 0.0094(9) -0.0127(10)
C33 0.0920(12) 0.0850(12) 0.0564(9) -0.0214(10) 0.0090(8) -0.0004(8)
C34 0.1186(17) 0.0925(15) 0.1142(17) 0.0075(14) -0.0148(15) 0.0029(13)
C35 0.0978(16) 0.170(3) 0.0876(15) -0.0107(17) -0.0220(12) -0.0353(15)
N2 0.0664(7) 0.0692(8) 0.0527(6) -0.0119(6) -0.0084(5) 0.0115(6)
N3 0.0843(10) 0.0897(10) 0.0652(8) -0.0220(8) 0.0008(7) 0.0135(7)

loop_
_atom_type_symbol
_atom_type_description
_atom_type_scat_dispersion_real
_atom_type_scat_dispersion_imag
_atom_type_scat_source
C C 0.0033 0.0016 'International Tables Vol C Tables 4.2.6.8 and 6.1.1.4'
H H 0.0000 0.0000 'International Tables Vol C Tables 4.2.6.8 and 6.1.1.4'
N N 0.0061 0.0033 'International Tables Vol C Tables 4.2.6.8 and 6.1.1.4'

loop_
_geom_angle_atom_site_label_1
_geom_angle_atom_site_label_2
_geom_angle_atom_site_label_3
_geom_angle
N2 C1 C6 107.70(11)
N2 C1 C7 109.41(12)
C6 C1 C7 109.39(16)
N2 C1 H1 110.1
C6 C1 H1 110.1
C7 C1 H1 110.1
N2 C3 C15 113.82(11)
N2 C3 C4 108.47(11)
C15 C3 C4 111.36(11)
N2 C3 H3 107.7
C15 C3 H3 107.7
C4 C3 H3 107.7
C5 C4 C8 108.61(13)
C5 C4 C3 107.70(12)
C8 C4 C3 109.31(13)
C5 C4 H4 110.4
C8 C4 H4 110.4
C3 C4 H4 110.4
N3 C5 C6 121.14(14)
N3 C5 C4 128.27(15)
C6 C5 C4 110.53(14)
C27 C6 C5 121.70(15)
C27 C6 C1 127.47(16)
C5 C6 C1 110.83(13)
C1 C7 C8 108.69(14)
C1 C7 H7A 110.0
C8 C7 H7A 110.0
C1 C7 H7B 110.0
C8 C7 H7B 110.0
H7A C7 H7B 108.3
C4 C8 C7 109.76(15)
C4 C8 H8A 109.7
C7 C8 H8A 109.7
C4 C8 H8B 109.7
C7 C8 H8B 109.7
H8A C8 H8B 108.2
N2 C9 C14 120.06(13)
N2 C9 C10 123.26(15)
C14 C9 C10 116.68(16)
C11 C10 C9 120.40(19)
C11 C10 H10 119.8
C9 C10 H10 119.8
C12 C11 C10 121.75(18)
C12 C11 H11 119.1
C10 C11 H11 119.1
C11 C12 C13 118.51(19)
C11 C12 H12 120.7
C13 C12 H12 120.7
C12 C13 C14 121.2(2)
C12 C13 H13 119.4
C14 C13 H13 119.4
C13 C14 C9 121.47(17)
C13 C14 H14 119.3
C9 C14 H14 119.3
C20 C15 C16 117.43(14)
C20 C15 C3 122.85(12)
C16 C15 C3 119.69(13)
C17 C16 C15 121.27(16)
C17 C16 H16 119.4
C15 C16 H16 119.4
C18 C17 C16 121.36(15)
C18 C17 H17 119.3
C16 C17 H17 119.3
C19 C18 C17 117.11(15)
C19 C18 C35 121.1(2)
C17 C18 C35 121.74(19)
C18 C19 C20 121.90(16)
C18 C19 H19 119.1
C20 C19 H19 119.1
C15 C20 C19 120.93(14)
C15 C20 H20 119.5
C19 C20 H20 119.5
C26 C21 C22 118.8(2)
C26 C21 N3 118.13(16)
C22 C21 N3 122.88(18)
C21 C22 C23 120.2(2)
C21 C22 H22 119.9
C23 C22 H22 119.9
C24 C23 C22 119.8(2)
C24 C23 H23 120.1
C22 C23 H23 120.1
C23 C24 C25 119.8(3)
C23 C24 H24 120.1
C25 C24 H24 120.1
C26 C25 C24 120.5(3)
C26 C25 H25 119.7
C24 C25 H25 119.7
C25 C26 C21 120.6(2)
C25 C26 H26 119.7
C21 C26 H26 119.7
C6 C27 C28 131.14(16)
C6 C27 H27 114.4
C28 C27 H27 114.4
C33 C28 C29 116.69(16)
C33 C28 C27 124.33(14)
C29 C28 C27 118.84(15)
C30 C29 C28 121.78(17)
C30 C29 H29 119.1
C28 C29 H29 119.1
C29 C30 C31 121.30(16)
C29 C30 H30 119.4
C31 C30 H30 119.4
C30 C31 C32 117.27(17)
C30 C31 C34 121.22(18)
C32 C31 C34 121.50(19)
C33 C32 C31 121.77(18)
C33 C32 H32 119.1
C31 C32 H32 119.1
C32 C33 C28 121.16(15)
C32 C33 H33 119.4
C28 C33 H33 119.4
C31 C34 H34A 109.5
C31 C34 H34B 109.5
H34A C34 H34B 109.5
C31 C34 H34C 109.5
H34A C34 H34C 109.5
H34B C34 H34C 109.5
C18 C35 H35A 109.5
C18 C35 H35B 109.5
H35A C35 H35B 109.5
C18 C35 H35C 109.5
H35A C35 H35C 109.5
H35B C35 H35C 109.5
C9 N2 C3 118.52(11)
C9 N2 C1 120.73(12)
C3 N2 C1 112.99(12)
C5 N3 C21 122.00(13)

loop_
_geom_bond_atom_site_label_1
_geom_bond_atom_site_label_2
_geom_bond_distance
_geom_bond_publ_flag
C1 N2 1.4770(19) y
C1 C6 1.507(2) ?
C1 C7 1.525(2) ?
C1 H1 0.9800 ?
C3 N2 1.4695(18) ?
C3 C15 1.5132(19) ?
C3 C4 1.544(2) ?
C3 H3 0.9800 ?
C4 C5 1.504(2) ?
C4 C8 1.532(2) ?
C4 H4 0.9800 ?
C5 N3 1.272(2) y
C5 C6 1.475(2) ?
C6 C27 1.337(2) y
C7 C8 1.532(3) ?
C7 H7A 0.9700 ?
C7 H7B 0.9700 ?
C8 H8A 0.9700 ?
C8 H8B 0.9700 ?
C9 N2 1.3907(19) ?
C9 C14 1.393(2) ?
C9 C10 1.394(2) ?
C10 C11 1.382(3) ?
C10 H10 0.9300 ?
C11 C12 1.359(3) ?
C11 H11 0.9300 ?
C12 C13 1.361(3) ?
C12 H12 0.9300 ?
C13 C14 1.370(2) ?
C13 H13 0.9300 ?
C14 H14 0.9300 ?
C15 C20 1.371(2) ?
C15 C16 1.3787(19) ?
C16 C17 1.376(2) ?
C16 H16 0.9300 ?
C17 C18 1.375(3) ?
C17 H17 0.9300 ?
C18 C19 1.369(2) ?
C18 C35 1.516(2) ?
C19 C20 1.380(2) ?
C19 H19 0.9300 ?
C20 H20 0.9300 ?
C21 C26 1.371(2) ?
C21 C22 1.372(3) ?
C21 N3 1.410(2) ?
C22 C23 1.377(3) ?
C22 H22 0.9300 ?
C23 C24 1.359(4) ?
C23 H23 0.9300 ?
C24 C25 1.362(4) ?
C24 H24 0.9300 ?
C25 C26 1.355(3) ?
C25 H25 0.9300 ?
C26 H26 0.9300 ?
C27 C28 1.458(2) ?
C27 H27 0.9300 ?
C28 C33 1.383(2) ?
C28 C29 1.393(2) ?
C29 C30 1.373(2) y
C29 H29 0.9300 ?
C30 C31 1.375(2) ?
C30 H30 0.9300 ?
C31 C32 1.383(2) ?
C31 C34 1.506(3) ?
C32 C33 1.377(3) ?
C32 H32 0.9300 ?
C33 H33 0.9300 ?
C34 H34A 0.9600 ?
C34 H34B 0.9600 ?
C34 H34C 0.9600 ?
C35 H35A 0.9600 ?
C35 H35B 0.9600 ?
C35 H35C 0.9600 ?

loop_
_geom_hbond_atom_site_label_D
_geom_hbond_atom_site_label_H
_geom_hbond_atom_site_label_A
_geom_hbond_distance_DH
_geom_hbond_distance_HA
_geom_hbond_distance_DA
_geom_hbond_angle_DHA
_geom_hbond_publ_flag
C20 H20 N2 0.93 2.54 2.881(2) 102 no
C27 H27 N3 0.93 2.46 2.835(2) 104 no

loop_
_geom_torsion_atom_site_label_1
_geom_torsion_atom_site_label_2
_geom_torsion_atom_site_label_3
_geom_torsion_atom_site_label_4
_geom_torsion
N2 C3 C4 C5 -60.88(15)
C15 C3 C4 C5 65.12(15)
N2 C3 C4 C8 56.94(16)
C15 C3 C4 C8 -177.06(12)
C8 C4 C5 N3 120.97(18)
C3 C4 C5 N3 -120.76(17)
C8 C4 C5 C6 -61.56(16)
C3 C4 C5 C6 56.71(15)
N3 C5 C6 C27 1.0(2)
C4 C5 C6 C27 -176.64(13)
N3 C5 C6 C1 -178.95(14)
C4 C5 C6 C1 3.36(17)
N2 C1 C6 C27 119.23(16)
C7 C1 C6 C27 -121.95(18)
N2 C1 C6 C5 -60.78(17)
C7 C1 C6 C5 58.04(16)
N2 C1 C7 C8 57.59(19)
C6 C1 C7 C8 -60.17(17)
C5 C4 C8 C7 57.61(18)
C3 C4 C8 C7 -59.63(17)
C1 C7 C8 C4 2.33(19)
N2 C9 C10 C11 178.88(15)
C14 C9 C10 C11 0.0(2)
C9 C10 C11 C12 0.3(3)
C10 C11 C12 C13 0.0(3)
C11 C12 C13 C14 -0.4(3)
C12 C13 C14 C9 0.7(3)
N2 C9 C14 C13 -179.37(15)
C10 C9 C14 C13 -0.4(2)
N2 C3 C15 C20 17.26(19)
C4 C3 C15 C20 -105.73(16)
N2 C3 C15 C16 -164.80(12)
C4 C3 C15 C16 72.21(16)
C20 C15 C16 C17 0.0(2)
C3 C15 C16 C17 -178.04(14)
C15 C16 C17 C18 -0.5(3)
C16 C17 C18 C19 0.6(3)
C16 C17 C18 C35 -177.96(18)
C17 C18 C19 C20 -0.1(3)
C35 C18 C19 C20 178.44(18)
C16 C15 C20 C19 0.4(2)
C3 C15 C20 C19 178.44(14)
C18 C19 C20 C15 -0.4(3)
C26 C21 C22 C23 2.2(3)
N3 C21 C22 C23 -173.09(18)
C21 C22 C23 C24 0.7(4)
C22 C23 C24 C25 -3.9(4)
C23 C24 C25 C26 4.2(4)
C24 C25 C26 C21 -1.2(4)
C22 C21 C26 C25 -2.0(3)
N3 C21 C26 C25 173.5(2)
C5 C6 C27 C28 175.92(14)
C1 C6 C27 C28 -4.1(3)
C6 C27 C28 C33 -37.1(2)
C6 C27 C28 C29 147.31(17)
C33 C28 C29 C30 2.2(2)
C27 C28 C29 C30 178.16(15)
C28 C29 C30 C31 -1.3(3)
C29 C30 C31 C32 -0.4(2)
C29 C30 C31 C34 179.78(17)
C30 C31 C32 C33 1.1(3)
C34 C31 C32 C33 -179.08(18)
C31 C32 C33 C28 -0.1(3)
C29 C28 C33 C32 -1.5(2)
C27 C28 C33 C32 -177.21(15)
C14 C9 N2 C3 -26.36(19)
C10 C9 N2 C3 154.75(14)
C14 C9 N2 C1 -173.51(14)
C10 C9 N2 C1 7.6(2)
C15 C3 N2 C9 89.35(15)
C4 C3 N2 C9 -146.09(12)
C15 C3 N2 C1 -121.08(12)
C4 C3 N2 C1 3.48(15)
C6 C1 N2 C9 -154.66(13)
C7 C1 N2 C9 86.53(18)
C6 C1 N2 C3 56.53(16)
C7 C1 N2 C3 -62.29(17)
C6 C5 N3 C21 -175.42(14)
C4 C5 N3 C21 1.8(2)
C26 C21 N3 C5 103.9(2)
C22 C21 N3 C5 -80.8(2)
